data_2209327
loop_
_publ_author_name
'Yong Lu'
'Jing Chen'
'Wen-Shi Wu'
'Jing-Cao Dai'
'Jian-Ming Lin'

_publ_section_title
;
 Chloro(2-oxidobenzaldehyde 2-thienylcarbonylhydrazone)copper(II)
 monohydrate
;
_journal_coeditor_code TK2025
_journal_issue 6
_journal_name_full 'Acta Crystallographica Section E'
_journal_page_first m1291
_journal_page_last m1292
_journal_paper_doi 10.1107/S1600536806016965
_journal_volume 62
_journal_year 2006
_chemical_formula_iupac '[Cu (C12 H9 N2 O2 S) Cl], H2 O'
_chemical_formula_moiety 'C12 H9 Cl Cu N2 O2 S, H2 O'
_chemical_formula_sum 'C12 H11 Cl Cu N2 O3 S'
_chemical_formula_weight 362.28
_chemical_name_systematic
;
Chloro(2-oxidobenzaldehyde 2-thienylcarbonylhydrazone)copper(II)
monohydrate
;
_space_group_IT_number 14
_symmetry_cell_setting monoclinic
_symmetry_space_group_name_Hall '-P 2ybc'
_symmetry_space_group_name_H-M 'P 1 21/c 1'
_atom_sites_solution_hydrogens mixed
_atom_sites_solution_primary direct
_atom_sites_solution_secondary difmap
_cell_angle_alpha 90
_cell_angle_beta 92.646(3)
_cell_angle_gamma 90
_cell_formula_units_Z 4
_cell_length_a 11.9991(9)
_cell_length_b 7.1804(5)
_cell_length_c 16.2195(11)
_cell_measurement_reflns_used 3676
_cell_measurement_temperature 293(2)
_cell_measurement_theta_max 27.5
_cell_measurement_theta_min 3.1
_cell_volume 1395.96(17)
_computing_cell_refinement XSCANS
_computing_data_collection 'XSCANS (Bruker, 1999)'
_computing_data_reduction 'SHELXTL (Sheldrick, 2000)'
_computing_molecular_graphics SHELXTL
_computing_publication_material SHELXTL
_computing_structure_refinement 'SHELXL97 (Sheldrick, 1997)'
_computing_structure_solution 'SHELXS97 (Sheldrick, 1997)'
_diffrn_ambient_temperature 293(2)
_diffrn_measured_fraction_theta_full 0.995
_diffrn_measured_fraction_theta_max 0.995
_diffrn_measurement_device_type 'Bruker P4'
_diffrn_measurement_method \w
_diffrn_radiation_monochromator graphite
_diffrn_radiation_source 'fine-focus sealed tube'
_diffrn_radiation_type MoK\a
_diffrn_radiation_wavelength 0.71073
_diffrn_reflns_av_R_equivalents 0.019
_diffrn_reflns_av_sigmaI/netI 0.017
_diffrn_reflns_limit_h_max 15
_diffrn_reflns_limit_h_min -14
_diffrn_reflns_limit_k_max 9
_diffrn_reflns_limit_k_min -9
_diffrn_reflns_limit_l_max 21
_diffrn_reflns_limit_l_min -18
_diffrn_reflns_number 10148
_diffrn_reflns_theta_full 27.5
_diffrn_reflns_theta_max 27.5
_diffrn_reflns_theta_min 3.1
_diffrn_standards_decay_% 0
_diffrn_standards_interval_time 0
_diffrn_standards_number 0
_exptl_absorpt_coefficient_mu 1.912
_exptl_absorpt_correction_T_max 0.480
_exptl_absorpt_correction_T_min 0.370
_exptl_absorpt_correction_type multi-scan
_exptl_absorpt_process_details '(SADABS; Sheldrick, 1996)'
_exptl_crystal_colour Blue
_exptl_crystal_density_diffrn 1.724
_exptl_crystal_density_method 'not measured'
_exptl_crystal_description Prism
_exptl_crystal_F_000 732
_exptl_crystal_size_max 0.65
_exptl_crystal_size_mid 0.55
_exptl_crystal_size_min 0.45
_refine_diff_density_max 0.58
_refine_diff_density_min -0.34
_refine_ls_extinction_method none
_refine_ls_goodness_of_fit_ref 1.01
_refine_ls_hydrogen_treatment constr
_refine_ls_matrix_type full
_refine_ls_number_parameters 185
_refine_ls_number_reflns 3187
_refine_ls_number_restraints 0
_refine_ls_restrained_S_all 1.01
_refine_ls_R_factor_all 0.034
_refine_ls_R_factor_gt 0.030
_refine_ls_shift/su_max 0.001
_refine_ls_shift/su_mean 0.000
_refine_ls_structure_factor_coef Fsqd
_refine_ls_weighting_details 'calc w=1/[\s^2^(Fo^2^)+(0.0564P)^2^+0.4954P] where P=(Fo^2^+2Fc^2^)/3'
_refine_ls_weighting_scheme calc
_refine_ls_wR_factor_gt 0.084
_refine_ls_wR_factor_ref 0.088
_reflns_number_gt 2840
_reflns_number_total 3187
_reflns_threshold_expression I>2\s(I)
_cod_data_source_file tk2025.cif
_cod_data_source_block I
_cod_depositor_comments
;
The following automatic conversions were performed:
'_symmetry_cell_setting' value 'Monoclinic' changed to 'monoclinic'
according to '/home/saulius/struct/CIF-dictionaries/cif_core.dic'
dictionary named 'cif_core.dic' version 2.4.1 from
2010-06-29.

'_geom_bond_publ_flag' value 'YES' changed to 'yes' according
to '/home/saulius/struct/CIF-dictionaries/cif_core.dic' dictionary named
'cif_core.dic' version 2.4.1 from 2010-06-29 (4
times).

'_geom_angle_publ_flag' value 'YES' changed to 'yes' according to
'/home/saulius/struct/CIF-dictionaries/cif_core.dic' dictionary named
'cif_core.dic' version 2.4.1 from 2010-06-29 (6 times).

Automatic conversion script
Id: cif_fix_enum 1527 2010-12-29 10:47:43Z saulius 

The following automatic conversions were performed:

'_symmetry_cell_setting' value 'Monoclinic' changed to 'monoclinic'
according to /home/saulius/struct/CIF-dictionaries/cif_core.dic
dictionary named 'cif_core.dic' version 2.4.1 from
2010-06-29.

'_geom_bond_publ_flag' value 'YES' changed to 'yes'
according to /home/saulius/struct/CIF-dictionaries/cif_core.dic
dictionary named 'cif_core.dic' version 2.4.1 from 2010-06-29 (4
times).

'_geom_angle_publ_flag' value 'YES' changed to 'yes'
according to /home/saulius/struct/CIF-dictionaries/cif_core.dic
dictionary named 'cif_core.dic' version 2.4.1 from 2010-06-29 (6
times).

Automatic conversion script
Id: cif_fix_values 1715 2011-07-08 13:25:40Z adriana 
;
_cod_original_sg_symbol_H-M 'P 21/c'
_cod_database_code 2209327
_cod_database_fobs_code 2209327

loop_
_symmetry_equiv_pos_as_xyz
'x, y, z'
'-x, y+1/2, -z+1/2'
'-x, -y, -z'
'x, -y-1/2, z-1/2'

loop_
_atom_site_type_symbol
_atom_site_label
_atom_site_fract_x
_atom_site_fract_y
_atom_site_fract_z
_atom_site_U_iso_or_equiv
_atom_site_adp_type
_atom_site_calc_flag
_atom_site_refinement_flags
_atom_site_occupancy
Cu Cu1 0.634795(18) 0.17957(3) -0.055216(13) 0.03413(10) Uani d . 1
S S1 0.96756(5) -0.03909(10) 0.11189(4) 0.05489(17) Uani d . 1
O O1 0.50003(12) 0.2748(2) -0.10470(8) 0.0405(3) Uani d . 1
O O2 0.76956(11) 0.0992(2) 0.01027(8) 0.0407(3) Uani d . 1
N N2 0.65191(13) 0.1235(2) 0.11353(9) 0.0345(3) Uani d . 1
H H2A 0.6366 0.1141 0.1647 0.041 Uiso d R 1
N N1 0.57575(13) 0.1850(2) 0.05390(9) 0.0315(3) Uani d . 1
C C1 0.40841(16) 0.3239(3) -0.06813(12) 0.0331(4) Uani d . 1
C C2 0.31768(17) 0.3920(3) -0.11726(13) 0.0420(5) Uani d . 1
H H2B 0.3235 0.3984 -0.1742 0.050 Uiso calc R 1
C C3 0.22105(18) 0.4491(3) -0.08338(15) 0.0471(5) Uani d . 1
H H3A 0.1627 0.4943 -0.1174 0.057 Uiso calc R 1
C C4 0.20905(19) 0.4401(4) 0.00138(16) 0.0533(6) Uani d . 1
H H4A 0.1435 0.4805 0.0241 0.064 Uiso calc R 1
C C5 0.29408(19) 0.3719(4) 0.05076(14) 0.0474(5) Uani d . 1
H H5A 0.2855 0.3646 0.1074 0.057 Uiso calc R 1
C C6 0.39521(16) 0.3118(3) 0.01827(12) 0.0341(4) Uani d . 1
C C7 0.47961(16) 0.2434(3) 0.07539(11) 0.0349(4) Uani d . 1
H H7A 0.4645 0.2408 0.1311 0.042 Uiso calc R 1
C C8 0.75199(16) 0.0794(3) 0.08566(11) 0.0344(4) Uani d . 1
C C9 0.83662(16) 0.0100(3) 0.14420(12) 0.0363(4) Uani d . 1
C C10 0.82744(19) -0.0347(3) 0.22631(13) 0.0467(5) Uani d . 1
H H10A 0.7630 -0.0182 0.2552 0.056 Uiso calc R 1
C C11 0.9269(2) -0.1078(4) 0.26084(16) 0.0601(7) Uani d . 1
H H11A 0.9357 -0.1457 0.3156 0.072 Uiso calc R 1
C C12 1.0088(2) -0.1178(4) 0.20698(17) 0.0602(6) Uani d . 1
H H12A 1.0800 -0.1628 0.2204 0.072 Uiso calc R 1
Cl Cl1 0.70066(4) 0.11209(10) -0.17675(3) 0.05080(16) Uani d . 1
O O3 0.45205(12) 0.5115(2) 0.24602(8) 0.0461(4) Uani d . 1
H HW1 0.4667 0.5791 0.2088 0.055 Uiso d R 1
H HW2 0.5086 0.4757 0.2606 0.055 Uiso d R 1

loop_
_atom_site_aniso_label
_atom_site_aniso_U_11
_atom_site_aniso_U_22
_atom_site_aniso_U_33
_atom_site_aniso_U_12
_atom_site_aniso_U_13
_atom_site_aniso_U_23
Cu1 0.03654(15) 0.04267(17) 0.02327(14) -0.00355(9) 0.00229(9) -0.00043(8)
S1 0.0416(3) 0.0700(4) 0.0535(3) 0.0048(3) 0.0077(2) 0.0032(3)
O1 0.0400(7) 0.0561(9) 0.0255(6) -0.0007(6) 0.0025(5) 0.0033(6)
O2 0.0402(7) 0.0521(9) 0.0299(7) 0.0009(6) 0.0039(5) 0.0016(6)
N2 0.0402(8) 0.0395(9) 0.0236(7) 0.0029(7) 0.0004(6) 0.0018(6)
N1 0.0370(8) 0.0329(8) 0.0244(7) -0.0019(6) -0.0001(6) -0.0010(6)
C1 0.0366(9) 0.0312(9) 0.0314(9) -0.0073(7) 0.0005(7) 0.0004(7)
C2 0.0435(10) 0.0460(12) 0.0360(10) -0.0064(9) -0.0034(8) 0.0054(9)
C3 0.0409(11) 0.0471(13) 0.0524(12) 0.0000(9) -0.0084(9) 0.0050(10)
C4 0.0419(11) 0.0613(15) 0.0569(14) 0.0109(10) 0.0050(10) -0.0019(11)
C5 0.0477(12) 0.0558(14) 0.0392(11) 0.0078(10) 0.0078(9) -0.0028(10)
C6 0.0389(10) 0.0319(10) 0.0315(9) -0.0017(7) 0.0022(7) -0.0034(7)
C7 0.0444(10) 0.0359(10) 0.0248(8) -0.0009(8) 0.0048(7) -0.0019(7)
C8 0.0406(9) 0.0311(10) 0.0313(9) -0.0045(7) 0.0005(7) -0.0016(7)
C9 0.0365(9) 0.0370(10) 0.0354(9) -0.0001(8) 0.0010(7) -0.0001(8)
C10 0.0455(11) 0.0565(14) 0.0381(10) 0.0094(10) 0.0010(9) 0.0067(10)
C11 0.0572(14) 0.0728(18) 0.0495(13) 0.0128(13) -0.0066(11) 0.0161(13)
C12 0.0443(12) 0.0674(17) 0.0680(16) 0.0115(12) -0.0081(11) 0.0063(14)
Cl1 0.0439(3) 0.0795(4) 0.0296(2) 0.0004(3) 0.0072(2) -0.0082(2)
O3 0.0459(8) 0.0631(10) 0.0296(7) 0.0074(7) 0.0042(6) 0.0045(7)

loop_
_atom_type_symbol
_atom_type_description
_atom_type_scat_dispersion_real
_atom_type_scat_dispersion_imag
_atom_type_scat_source
C C 0.0033 0.0016 'International Tables Vol C Tables 4.2.6.8 and 6.1.1.4'
H H 0.0000 0.0000 'International Tables Vol C Tables 4.2.6.8 and 6.1.1.4'
N N 0.0061 0.0033 'International Tables Vol C Tables 4.2.6.8 and 6.1.1.4'
O O 0.0106 0.0060 'International Tables Vol C Tables 4.2.6.8 and 6.1.1.4'
S S 0.1246 0.1234 'International Tables Vol C Tables 4.2.6.8 and 6.1.1.4'
Cl Cl 0.1484 0.1585 'International Tables Vol C Tables 4.2.6.8 and 6.1.1.4'
Cu Cu 0.3201 1.2651 'International Tables Vol C Tables 4.2.6.8 and 6.1.1.4'

loop_
_geom_angle_atom_site_label_1
_geom_angle_atom_site_label_2
_geom_angle_atom_site_label_3
_geom_angle
_geom_angle_publ_flag
Cl1 Cu1 O1 91.98(4) yes
Cl1 Cu1 O2 95.61(4) yes
Cl1 Cu1 N1 168.50(5) yes
O1 Cu1 O2 172.05(6) yes
O1 Cu1 N1 92.21(6) yes
O2 Cu1 N1 80.79(6) yes
C12 S1 C9 91.36(11) ?
C1 O1 Cu1 128.06(12) ?
C8 O2 Cu1 112.64(12) ?
C8 N2 N1 114.59(15) ?
C8 N2 H2A 122.7 ?
N1 N2 H2A 122.7 ?
C7 N1 N2 119.25(15) ?
C7 N1 Cu1 128.52(13) ?
N2 N1 Cu1 112.18(12) ?
O1 C1 C2 118.48(17) ?
O1 C1 C6 124.03(18) ?
C2 C1 C6 117.49(18) ?
C3 C2 C1 121.63(19) ?
C3 C2 H2B 119.2 ?
C1 C2 H2B 119.2 ?
C2 C3 C4 120.8(2) ?
C2 C3 H3A 119.6 ?
C4 C3 H3A 119.6 ?
C5 C4 C3 119.3(2) ?
C5 C4 H4A 120.3 ?
C3 C4 H4A 120.3 ?
C4 C5 C6 121.7(2) ?
C4 C5 H5A 119.2 ?
C6 C5 H5A 119.2 ?
C5 C6 C1 119.09(18) ?
C5 C6 C7 117.30(18) ?
C1 C6 C7 123.60(18) ?
N1 C7 C6 123.54(17) ?
N1 C7 H7A 118.2 ?
C6 C7 H7A 118.2 ?
O2 C8 N2 119.60(17) ?
O2 C8 C9 122.18(18) ?
N2 C8 C9 118.22(17) ?
C10 C9 C8 128.98(19) ?
C10 C9 S1 111.24(16) ?
C8 C9 S1 119.70(15) ?
C9 C10 C11 111.7(2) ?
C9 C10 H10A 124.2 ?
C11 C10 H10A 124.2 ?
C12 C11 C10 113.3(2) ?
C12 C11 H11A 123.3 ?
C10 C11 H11A 123.3 ?
C11 C12 S1 112.41(19) ?
C11 C12 H12A 123.8 ?
S1 C12 H12A 123.8 ?
HW1 O3 HW2 102.6 ?

loop_
_geom_bond_atom_site_label_1
_geom_bond_atom_site_label_2
_geom_bond_distance
_geom_bond_publ_flag
Cu1 Cl1 2.2111(5) yes
Cu1 O1 1.8991(14) yes
Cu1 O2 1.9793(14) yes
Cu1 N1 1.9369(15) yes
S1 C12 1.695(3) ?
S1 C9 1.716(2) ?
O1 C1 1.321(2) ?
O2 C8 1.259(2) ?
N2 C8 1.340(2) ?
N2 N1 1.373(2) ?
N2 H2A 0.8600 ?
N1 C7 1.290(2) ?
C1 C2 1.407(3) ?
C1 C6 1.420(3) ?
C2 C3 1.369(3) ?
C2 H2B 0.9300 ?
C3 C4 1.390(3) ?
C3 H3A 0.9300 ?
C4 C5 1.359(3) ?
C4 H4A 0.9300 ?
C5 C6 1.413(3) ?
C5 H5A 0.9300 ?
C6 C7 1.428(3) ?
C7 H7A 0.9300 ?
C8 C9 1.446(3) ?
C9 C10 1.379(3) ?
C10 C11 1.397(3) ?
C10 H10A 0.9300 ?
C11 C12 1.347(4) ?
C11 H11A 0.9300 ?
C12 H12A 0.9300 ?
O3 HW1 0.8000 ?
O3 HW2 0.7537 ?

loop_
_geom_hbond_atom_site_label_D
_geom_hbond_atom_site_label_H
_geom_hbond_atom_site_label_A
_geom_hbond_site_symmetry_A
_geom_hbond_distance_DH
_geom_hbond_distance_HA
_geom_hbond_distance_DA
_geom_hbond_angle_DHA
_geom_hbond_publ_flag
N2 H2a O3 2_645 0.86 1.98 2.767(2) 152 yes
O3 Hw1 O1 3_665 0.80 2.04 2.839(2) 173 yes
O3 Hw2 Cl1 4_566 0.75 2.55 3.3030(16) 173 yes

loop_
_geom_torsion_atom_site_label_1
_geom_torsion_atom_site_label_2
_geom_torsion_atom_site_label_3
_geom_torsion_atom_site_label_4
_geom_torsion
N1 Cu1 O1 C1 1.43(17)
O2 Cu1 O1 C1 -26.6(6)
Cl1 Cu1 O1 C1 170.72(16)
O1 Cu1 O2 C8 32.6(5)
N1 Cu1 O2 C8 4.10(14)
Cl1 Cu1 O2 C8 -164.89(14)
C8 N2 N1 C7 -175.12(18)
C8 N2 N1 Cu1 2.5(2)
O1 Cu1 N1 C7 -2.35(18)
O2 Cu1 N1 C7 173.87(18)
Cl1 Cu1 N1 C7 -113.7(3)
O1 Cu1 N1 N2 -179.68(13)
O2 Cu1 N1 N2 -3.46(12)
Cl1 Cu1 N1 N2 69.0(3)
Cu1 O1 C1 C2 179.84(15)
Cu1 O1 C1 C6 -0.4(3)
O1 C1 C2 C3 -178.6(2)
C6 C1 C2 C3 1.6(3)
C1 C2 C3 C4 -0.5(4)
C2 C3 C4 C5 -0.7(4)
C3 C4 C5 C6 0.8(4)
C4 C5 C6 C1 0.3(3)
C4 C5 C6 C7 179.6(2)
O1 C1 C6 C5 178.76(19)
C2 C1 C6 C5 -1.5(3)
O1 C1 C6 C7 -0.5(3)
C2 C1 C6 C7 179.25(19)
N2 N1 C7 C6 179.36(17)
Cu1 N1 C7 C6 2.2(3)
C5 C6 C7 N1 -179.7(2)
C1 C6 C7 N1 -0.4(3)
Cu1 O2 C8 N2 -4.0(2)
Cu1 O2 C8 C9 175.93(15)
N1 N2 C8 O2 1.1(3)
N1 N2 C8 C9 -178.87(16)
O2 C8 C9 C10 -173.6(2)
N2 C8 C9 C10 6.3(3)
O2 C8 C9 S1 2.7(3)
N2 C8 C9 S1 -177.37(15)
C12 S1 C9 C10 -0.1(2)
C12 S1 C9 C8 -176.96(19)
C8 C9 C10 C11 176.5(2)
S1 C9 C10 C11 0.0(3)
C9 C10 C11 C12 0.2(4)
C10 C11 C12 S1 -0.2(4)
C9 S1 C12 C11 0.1(3)
